data_4135458
loop_
_publ_author_name
'Altman, Alison B.'
'Tamerius, Alexandra D.'
'Koocher, Nathan Z.'
'Meng, Yue'
'Pickard, Chris J.'
'Walsh, James P. S.'
'Rondinelli, James M.'
'Jacobsen, Steven D.'
'Freedman, Danna E.'

_publ_section_title
;
 Computationally Directed Discovery of MoBi2
;
_journal_name_full 'Journal of the American Chemical Society'
_journal_paper_doi 10.1021/jacs.0c09419
_journal_year 2020
_chemical_formula_moiety 'Bi2 Mo'
_chemical_formula_structural 'Bi2 Mo'
_chemical_formula_sum 'Bi2 Mo'
_chemical_formula_weight 513.91
_chemical_name_mineral MoBi2
_space_group_crystal_system tetragonal
_space_group_IT_number 140
_space_group_name_Hall '-I 4 2c'
_space_group_name_H-M_alt 'I 4/m c m'
_cell_angle_alpha 90
_cell_angle_beta 90
_cell_angle_gamma 90
_cell_formula_units_Z 4
_cell_length_a 6.4155(13)
_cell_length_b 6.4155(13)
_cell_length_c 5.488(3)
_cell_measurement_pressure 358
_cell_measurement_temperature 295
_cell_volume 225.88(14)
_computing_cell_refinement 'Topas 5'
_computing_data_reduction 'Dioptas 0.5.0'
_computing_structure_refinement 'Topas 5'
_diffrn_ambient_environment 'magnesium oxide'
_diffrn_ambient_temperature 295
_diffrn_measurement_device_type 'APS Beamline 16-ID-D'
_diffrn_radiation_wavelength 0.406626
_diffrn_source synchrotron
_exptl_crystal_colour 'metallic grey'
_exptl_crystal_description 'polycrystalline grains'
_pd_proc_ls_profile_function pseudo-Voigt
_pd_proc_ls_prof_R_factor 2.51
_pd_proc_ls_prof_wR_expected 4.76
_pd_proc_ls_prof_wR_factor 3.50
_refine_ls_goodness_of_fit_all 3.92
_refine_ls_R_factor_all 2.68
_cod_data_source_file ja0c09419_si_002.cif
_cod_data_source_block MoBi2
_cod_original_cell_volume 225.87(15)
_cod_original_sg_symbol_H-M I4/mcm
_cod_database_code 4135458

loop_
_symmetry_equiv_pos_as_xyz
'x, y, z '
'-x, -y, z '
'-x, y, -z+1/2 '
'-x, y, z+1/2 '
'-y, -x, -z+1/2 '
'-y, -x, z+1/2 '
'-y, x, -z '
'-y, x, z '
'y, -x, -z '
'y, -x, z '
'y, x, -z+1/2 '
'y, x, z+1/2 '
'x, -y, -z+1/2 '
'x, -y, z+1/2 '
'x, y, -z '
'-x, -y, -z '
'x+1/2, y+1/2, z+1/2 '
'-x+1/2, -y+1/2, z+1/2 '
'-x+1/2, y+1/2, -z '
'-x+1/2, y+1/2, z '
'-y+1/2, -x+1/2, -z '
'-y+1/2, -x+1/2, z '
'-y+1/2, x+1/2, -z+1/2 '
'-y+1/2, x+1/2, z+1/2 '
'y+1/2, -x+1/2, -z+1/2 '
'y+1/2, -x+1/2, z+1/2 '
'y+1/2, x+1/2, -z '
'y+1/2, x+1/2, z '
'x+1/2, -y+1/2, -z '
'x+1/2, -y+1/2, z '
'x+1/2, y+1/2, -z+1/2 '
'-x+1/2, -y+1/2, -z+1/2 '

loop_
_atom_site_label
_atom_site_type_symbol
_atom_site_symmetry_multiplicity
_atom_site_fract_x
_atom_site_fract_y
_atom_site_fract_z
_atom_site_occupancy
_atom_site_B_iso_or_equiv
Mo1 Mo 4 0 0 0.25 1 1
Bi1 Bi 8 0.1529(7) 0.6529(7) 0 1 1
